data_7009626
loop_
_publ_author_name
'Braunstein, Pierre'
'Frison, C\'eline'
'Morise, Xavier'
'Adams, Richard D.'

_publ_section_title
;
 Coordination properties of novel hemilabile acetamide-derived P,O
 phosphine ligands. Crystal structures of Ph2PNHC(O)Me and
 [&#xE010;PdMe{PPh2NHC(O&#xE011;)Me}{PPh2NHC(O)Me}][O3SCF3]&#x200A;&#x2020;
;
_journal_issue 13
_journal_name_full 'Journal of the Chemical Society, Dalton Transactions'
_journal_page_first 2205
_journal_paper_doi 10.1039/b002386h
_journal_year 2000
_chemical_formula_sum 'C30 H31 F3 N2 O5 P2 Pd S'
_chemical_formula_weight 756.99
_space_group_IT_number 14
_symmetry_cell_setting monoclinic
_symmetry_Int_Tables_number 14
_symmetry_space_group_name_Hall '-P 2yn'
_symmetry_space_group_name_H-M 'P 1 21/n 1'
_audit_creation_date 1999-03-27
_audit_creation_method 'by teXsan v1.8'
_audit_update_record
;
?
;
_cell_angle_alpha 90
_cell_angle_beta 92.21(1)
_cell_angle_gamma 90
_cell_formula_units_Z 4
_cell_length_a 9.542(1)
_cell_length_b 15.538(4)
_cell_length_c 22.717(3)
_cell_measurement_reflns_used 15
_cell_measurement_temperature 293.2
_cell_measurement_theta_max 5.1
_cell_measurement_theta_min 2.3
_cell_volume 3365.6(10)
_computing_cell_refinement 'MSC/AFC Diffractometer Control'
_computing_data_collection 'MSC/AFC Diffractometer Control'
_computing_data_reduction 'teXsan (MSC, 1992-1997)'
_computing_publication_material 'teXsan (MSC, 1992-1997)'
_computing_structure_refinement 'teXsan (MSC, 1992-1997)'
_computing_structure_solution
;
SAPI91 (Fan, 1991)
;
_diffrn_ambient_temperature 293.2
_diffrn_measurement_device_type 'Rigaku AFC6S'
_diffrn_measurement_method \w-2\q
_diffrn_orient_matrix_UB_11 -0.00718
_diffrn_orient_matrix_UB_12 -0.02853
_diffrn_orient_matrix_UB_13 -0.03941
_diffrn_orient_matrix_UB_21 0.02319
_diffrn_orient_matrix_UB_22 0.05586
_diffrn_orient_matrix_UB_23 -0.01942
_diffrn_orient_matrix_UB_31 0.10191
_diffrn_orient_matrix_UB_32 -0.01471
_diffrn_orient_matrix_UB_33 0.00349
_diffrn_radiation_detector 'scintillation counter'
_diffrn_radiation_monochromator graphite
_diffrn_radiation_source 'X-ray tube'
_diffrn_radiation_type 'Mo K\a'
_diffrn_radiation_wavelength 0.7107
_diffrn_reflns_av_R_equivalents 0.02033
_diffrn_reflns_av_sigmaI/netI 0.040
_diffrn_reflns_limit_h_max 10
_diffrn_reflns_limit_h_min 0
_diffrn_reflns_limit_k_max 16
_diffrn_reflns_limit_k_min 0
_diffrn_reflns_limit_l_max 23
_diffrn_reflns_limit_l_min -23
_diffrn_reflns_number 4623
_diffrn_reflns_reduction_process 'Lp corrections applied'
_diffrn_reflns_theta_max 22.02
_diffrn_reflns_theta_min 0.89
_diffrn_standards_decay_% -0.10
_diffrn_standards_interval_count 150
_diffrn_standards_number 3
_exptl_absorpt_coefficient_mu 0.765
_exptl_absorpt_correction_type none
_exptl_crystal_colour --------------------
_exptl_crystal_density_diffrn 1.494
_exptl_crystal_density_meas ?
_exptl_crystal_description ----------
_exptl_crystal_F_000 1536.00
_exptl_crystal_size_max 0.00
_exptl_crystal_size_mid 0.00
_exptl_crystal_size_min 0.00
_refine_diff_density_max 1.11
_refine_diff_density_min -0.59
_refine_ls_extinction_method none
_refine_ls_goodness_of_fit_all 1.327
_refine_ls_goodness_of_fit_ref 1.327
_refine_ls_hydrogen_treatment noref
_refine_ls_matrix_type full
_refine_ls_number_constraints 0
_refine_ls_number_parameters 396
_refine_ls_number_reflns 2951
_refine_ls_number_restraints 0
_refine_ls_R_factor_all 0.0428
_refine_ls_R_factor_gt 0.0428
_refine_ls_shift/esd_max 0.0050
_refine_ls_shift/esd_mean 0.0120
_refine_ls_structure_factor_coef F
_refine_ls_weighting_details 'w = 1/[\s^2^(Fo) + 0.00093|Fo|^2^]'
_refine_ls_weighting_scheme calc
_refine_ls_wR_factor_all 0.0511
_refine_ls_wR_factor_ref 0.0511
_reflns_number_gt 2951
_reflns_number_total 4314
_reflns_threshold_expression I>3.00\s(I)
_cod_data_source_file b002386h.txt
_cod_data_source_block afc6s.xtl_master_file
_cod_depositor_comments
;
The following automatic conversions were performed:

'_refine_ls_weighting_scheme' value 'w = 1/[\s^2^(Fo) +
0.00093|Fo|^2^]' was changed to 'calc'. New tag
'_refine_ls_weighting_details' was created. The value of the new tag
was set to 'w = 1/[\s^2^(Fo) + 0.00093|Fo|^2^]'.

Automatic conversion script
Id: cif_fix_values 3143 2015-03-26 13:38:13Z robertas 
;
_cod_original_cell_volume 3365.8(9)
_cod_original_sg_symbol_H-M 'P 21/n     '
_cod_original_formula_sum 'C30 H31 F3 N2 O5 P2 Pd S '
_cod_database_code 7009626

loop_
_symmetry_equiv_pos_as_xyz
'   +x,   +y,   +z'
1/2-x,1/2+y,1/2-z
'   -x,   -y,   -z'
1/2+x,1/2-y,1/2+z

loop_
_atom_site_label
_atom_site_fract_x
_atom_site_fract_y
_atom_site_fract_z
_atom_site_U_iso_or_equiv
_atom_site_occupancy
_atom_site_refinement_flags
_atom_site_adp_type
_atom_site_calc_flag
_atom_site_calc_attached_atom
Pd(1) 0.12062(5) 0.71205(3) 0.40679(2) 0.0361(1) 1.000 . Uani d ?
S 0.0208(2) 0.0239(1) 0.35023(8) 0.0510(6) 1.000 . Uani d ?
P(1) 0.2430(2) 0.6954(1) 0.32192(7) 0.0359(5) 1.000 . Uani d ?
P(2) 0.0068(2) 0.7299(1) 0.49156(7) 0.0370(5) 1.000 . Uani d ?
F(1) -0.2275(5) 0.0921(4) 0.3515(3) 0.108(2) 1.000 . Uani d ?
F(2) -0.1762(7) 0.0411(4) 0.2686(2) 0.124(2) 1.000 . Uani d ?
F(3) -0.0859(6) 0.1586(3) 0.2977(2) 0.098(2) 1.000 . Uani d ?
O(1) 0.3500(6) 0.5633(3) 0.4064(2) 0.069(2) 1.000 . Uani d ?
O(2) 0.2203(4) 0.8306(3) 0.4382(2) 0.042(1) 1.000 . Uani d ?
O(3) 0.1168(6) 0.0131(3) 0.3039(2) 0.075(2) 1.000 . Uani d ?
O(4) -0.0395(6) -0.0525(3) 0.3723(3) 0.083(2) 1.000 . Uani d ?
O(5) 0.0677(5) 0.0843(4) 0.3943(2) 0.070(2) 1.000 . Uani d ?
N(1) 0.3022(5) 0.5938(3) 0.3105(2) 0.042(2) 1.000 . Uani d ?
N(2) 0.0588(5) 0.8328(3) 0.5094(2) 0.038(2) 1.000 . Uani d ?
C(1) 0.1426(6) 0.7161(4) 0.2542(3) 0.037(2) 1.000 . Uani d ?
C(2) 0.0084(7) 0.7491(5) 0.2576(3) 0.056(2) 1.000 . Uani d ?
C(3) -0.0728(8) 0.7621(6) 0.2061(4) 0.074(3) 1.000 . Uani d ?
C(4) -0.023(1) 0.7419(5) 0.1529(4) 0.070(3) 1.000 . Uani d ?
C(5) 0.1100(9) 0.7108(5) 0.1492(3) 0.066(3) 1.000 . Uani d ?
C(6) 0.1918(8) 0.6974(5) 0.1994(3) 0.055(2) 1.000 . Uani d ?
C(7) 0.3964(7) 0.7640(4) 0.3193(3) 0.044(2) 1.000 . Uani d ?
C(8) 0.3762(9) 0.8524(6) 0.3164(3) 0.069(3) 1.000 . Uani d ?
C(9) 0.488(1) 0.9075(7) 0.3186(4) 0.099(4) 1.000 . Uani d ?
C(10) 0.618(2) 0.877(1) 0.3243(5) 0.131(6) 1.000 . Uani d ?
C(11) 0.642(1) 0.790(1) 0.3272(4) 0.112(5) 1.000 . Uani d ?
C(12) 0.5315(8) 0.7320(6) 0.3251(3) 0.069(3) 1.000 . Uani d ?
C(13) -0.1822(7) 0.7304(4) 0.4948(3) 0.039(2) 1.000 . Uani d ?
C(14) -0.2607(8) 0.8031(5) 0.4778(3) 0.058(2) 1.000 . Uani d ?
C(15) -0.4072(8) 0.7979(6) 0.4745(4) 0.066(3) 1.000 . Uani d ?
C(16) -0.4730(8) 0.7231(7) 0.4863(3) 0.069(3) 1.000 . Uani d ?
C(17) -0.3978(8) 0.6510(6) 0.5024(4) 0.066(3) 1.000 . Uani d ?
C(18) -0.2521(7) 0.6544(5) 0.5072(3) 0.053(2) 1.000 . Uani d ?
C(19) 0.0686(7) 0.6646(4) 0.5531(3) 0.044(2) 1.000 . Uani d ?
C(20) 0.0159(8) 0.6755(5) 0.6087(3) 0.056(2) 1.000 . Uani d ?
C(21) 0.075(1) 0.6297(6) 0.6558(3) 0.075(3) 1.000 . Uani d ?
C(22) 0.183(1) 0.5738(6) 0.6468(5) 0.080(3) 1.000 . Uani d ?
C(23) 0.2348(9) 0.5624(5) 0.5926(5) 0.076(3) 1.000 . Uani d ?
C(24) 0.1792(8) 0.6080(5) 0.5459(3) 0.056(2) 1.000 . Uani d ?
C(31) 0.3402(7) 0.5393(5) 0.3563(3) 0.051(2) 1.000 . Uani d ?
C(32) 0.365(1) 0.4475(5) 0.3377(4) 0.074(3) 1.000 . Uani d ?
C(41) 0.1656(7) 0.8678(4) 0.4800(3) 0.040(2) 1.000 . Uani d ?
C(42) 0.2209(7) 0.9526(4) 0.5011(3) 0.054(2) 1.000 . Uani d ?
C(50) 0.0065(8) 0.6066(5) 0.3842(3) 0.060(2) 1.000 . Uani d ?
C(51) -0.124(1) 0.0810(5) 0.3155(4) 0.072(3) 1.000 . Uani d ?
H(1) -0.0290 0.7627 0.2947 0.076 1.000 . Uiso c ?
H(2) -0.1640 0.7855 0.2085 0.076 1.000 . Uiso c ?
H(3) -0.0814 0.7489 0.1185 0.076 1.000 . Uiso c ?
H(4) 0.1456 0.6994 0.1118 0.076 1.000 . Uiso c ?
H(5) 0.2842 0.6752 0.1961 0.076 1.000 . Uiso c ?
H(6) 0.2847 0.8745 0.3127 0.076 1.000 . Uiso c ?
H(7) 0.4738 0.9675 0.3165 0.076 1.000 . Uiso c ?
H(8) 0.6970 0.9154 0.3263 0.076 1.000 . Uiso c ?
H(9) 0.7350 0.7694 0.3304 0.076 1.000 . Uiso c ?
H(10) 0.5482 0.6721 0.3277 0.076 1.000 . Uiso c ?
H(13) -0.0587 0.7142 0.6144 0.076 1.000 . Uiso c ?
H(14) 0.0410 0.6374 0.6939 0.076 1.000 . Uiso c ?
H(15) 0.2223 0.5425 0.6795 0.076 1.000 . Uiso c ?
H(16) 0.3092 0.5233 0.5871 0.076 1.000 . Uiso c ?
H(17) 0.2155 0.6010 0.5080 0.076 1.000 . Uiso c ?
H(18) -0.2149 0.8556 0.4688 0.076 1.000 . Uiso c ?
H(19) -0.4617 0.8473 0.4639 0.076 1.000 . Uiso c ?
H(20) -0.5724 0.7201 0.4836 0.076 1.000 . Uiso c ?
H(21) -0.4453 0.5989 0.5101 0.076 1.000 . Uiso c ?
H(22) -0.2013 0.6042 0.5188 0.076 1.000 . Uiso c ?
H(23) 0.3020 0.4110 0.3570 0.076 1.000 . Uiso c ?
H(24) 0.3497 0.4432 0.2963 0.076 1.000 . Uiso c ?
H(25) 0.4587 0.4321 0.3482 0.076 1.000 . Uiso c ?
H(26) 0.3163 0.9462 0.5139 0.076 1.000 . Uiso c ?
H(27) 0.2146 0.9927 0.4696 0.076 1.000 . Uiso c ?
H(28) 0.1677 0.9725 0.5327 0.076 1.000 . Uiso c ?
H(29) -0.0594 0.5958 0.4133 0.076 1.000 . Uiso c ?
H(30) -0.0407 0.6162 0.3473 0.076 1.000 . Uiso c ?
H(31) 0.0677 0.5586 0.3812 0.076 1.000 . Uiso c ?
H(32) 0.3092 0.5734 0.2704 0.076 1.000 . Uiso c ?
H(33) 0.0124 0.8649 0.5396 0.076 1.000 . Uiso c ?

loop_
_atom_site_aniso_label
_atom_site_aniso_U_11
_atom_site_aniso_U_22
_atom_site_aniso_U_33
_atom_site_aniso_U_12
_atom_site_aniso_U_13
_atom_site_aniso_U_23
Pd(1) 0.0370(3) 0.0338(2) 0.0381(3) -0.0054(2) 0.0081(2) -0.0046(2)
S 0.060(1) 0.048(1) 0.045(1) -0.0043(9) 0.0112(9) -0.0016(9)
P(1) 0.0348(9) 0.0347(9) 0.0386(9) -0.0003(7) 0.0053(7) -0.0018(8)
P(2) 0.038(1) 0.035(1) 0.0377(9) -0.0054(8) 0.0052(7) -0.0025(7)
F(1) 0.072(3) 0.142(5) 0.112(4) 0.028(3) 0.015(3) 0.044(4)
F(2) 0.149(5) 0.125(5) 0.093(4) -0.030(4) -0.061(4) -0.003(4)
F(3) 0.125(4) 0.063(3) 0.104(4) -0.002(3) -0.010(3) 0.029(3)
O(1) 0.096(4) 0.063(3) 0.047(3) 0.020(3) -0.014(3) -0.001(3)
O(2) 0.044(3) 0.036(2) 0.048(3) -0.005(2) 0.010(2) -0.006(2)
O(3) 0.099(4) 0.058(3) 0.071(4) 0.000(3) 0.042(3) -0.004(3)
O(4) 0.093(4) 0.060(4) 0.097(4) -0.010(3) 0.014(3) 0.030(3)
O(5) 0.066(3) 0.090(4) 0.055(3) 0.003(3) 0.003(3) -0.021(3)
N(1) 0.054(4) 0.034(3) 0.039(3) 0.008(3) 0.002(3) 0.001(3)
N(2) 0.042(3) 0.033(3) 0.040(3) -0.006(2) 0.009(3) -0.005(2)
C(1) 0.039(4) 0.030(3) 0.041(4) -0.001(3) 0.000(3) 0.002(3)
C(2) 0.037(4) 0.066(5) 0.064(5) 0.005(4) 0.004(4) 0.010(4)
C(3) 0.043(5) 0.087(6) 0.090(7) 0.009(4) -0.005(5) 0.037(5)
C(4) 0.067(6) 0.072(6) 0.068(6) -0.020(5) -0.027(5) 0.028(5)
C(5) 0.080(6) 0.075(6) 0.043(5) 0.004(5) -0.007(4) 0.003(4)
C(6) 0.060(5) 0.058(5) 0.047(5) 0.015(4) 0.000(4) 0.000(4)
C(7) 0.045(5) 0.046(5) 0.041(4) -0.013(3) 0.008(3) -0.012(3)
C(8) 0.077(6) 0.073(6) 0.058(5) -0.029(5) 0.011(4) -0.010(4)
C(9) 0.14(1) 0.083(7) 0.079(7) -0.064(8) 0.022(7) -0.011(5)
C(10) 0.13(1) 0.19(2) 0.080(8) -0.13(1) 0.023(8) -0.022(9)
C(11) 0.044(6) 0.22(2) 0.070(7) -0.041(9) 0.008(4) -0.019(9)
C(12) 0.046(5) 0.100(7) 0.060(5) -0.016(5) 0.006(4) -0.010(5)
C(13) 0.037(4) 0.049(4) 0.032(4) -0.004(3) 0.007(3) -0.006(3)
C(14) 0.057(5) 0.055(5) 0.061(5) 0.001(4) 0.002(4) 0.001(4)
C(15) 0.048(5) 0.081(6) 0.067(5) 0.017(5) -0.008(4) 0.001(5)
C(16) 0.040(5) 0.108(8) 0.059(5) -0.013(5) 0.003(4) -0.011(5)
C(17) 0.050(5) 0.076(6) 0.073(6) -0.024(5) 0.004(4) -0.009(5)
C(18) 0.047(5) 0.057(5) 0.057(5) -0.011(4) 0.009(4) 0.003(4)
C(19) 0.045(4) 0.034(4) 0.051(4) -0.018(3) 0.002(3) -0.006(3)
C(20) 0.063(5) 0.057(5) 0.046(5) -0.014(4) 0.002(4) 0.002(4)
C(21) 0.109(8) 0.076(6) 0.038(5) -0.039(6) -0.021(5) 0.008(4)
C(22) 0.100(8) 0.052(6) 0.084(7) -0.025(5) -0.046(6) 0.030(5)
C(23) 0.071(6) 0.054(5) 0.100(7) -0.010(4) -0.024(5) 0.015(5)
C(24) 0.056(5) 0.046(4) 0.067(5) -0.008(4) -0.008(4) 0.000(4)
C(31) 0.051(5) 0.051(5) 0.052(5) 0.005(4) 0.003(4) 0.002(4)
C(32) 0.110(7) 0.046(5) 0.067(5) 0.027(5) 0.010(5) 0.012(4)
C(41) 0.045(4) 0.031(4) 0.042(4) -0.003(3) -0.006(3) -0.002(3)
C(42) 0.063(5) 0.045(4) 0.054(5) -0.016(4) 0.007(4) -0.003(4)
C(50) 0.064(5) 0.048(4) 0.068(5) -0.020(4) 0.019(4) -0.017(4)
C(51) 0.097(7) 0.059(6) 0.060(6) -0.015(5) -0.001(5) 0.011(4)

loop_
_atom_type_symbol
_atom_type_oxidation_number
_atom_type_number_in_cell
_atom_type_scat_dispersion_real
_atom_type_scat_dispersion_imag
_atom_type_scat_source
C 0 120 0.002 0.002
;International Tables for Crystallography
(1992, Vol. C, Tables 4.2.6.8 and 6.1.1.1)
;
H 0 124 0.000 0.000
;International Tables for Crystallography
(1992, Vol. C, Table 6.1.1.2)
;
O 0 20 0.008 0.006
;International Tables for Crystallography
(1992, Vol. C, Tables 4.2.6.8 and 6.1.1.1)
;
N 0 8 0.004 0.003
;International Tables for Crystallography
(1992, Vol. C, Tables 4.2.6.8 and 6.1.1.1)
;
P 0 8 0.090 0.095
;International Tables for Crystallography
(1992, Vol. C, Tables 4.2.6.8 and 6.1.1.1)
;
Pd 0 4 -1.177 1.007
;International Tables for Crystallography
(1992, Vol. C, Tables 4.2.6.8 and 6.1.1.1)
;
S 0 4 0.110 0.124
;International Tables for Crystallography
(1992, Vol. C, Tables 4.2.6.8 and 6.1.1.1)
;
F 0 12 0.014 0.010
;International Tables for Crystallography
(1992, Vol. C, Tables 4.2.6.8 and 6.1.1.1)
;

loop_
_geom_angle_atom_site_label_1
_geom_angle_atom_site_label_2
_geom_angle_atom_site_label_3
_geom_angle
_geom_angle_site_symmetry_1
_geom_angle_site_symmetry_2
_geom_angle_site_symmetry_3
_geom_angle_publ_flag
? ? ? ? ? ? ? ?

loop_
_geom_bond_atom_site_label_1
_geom_bond_atom_site_label_2
_geom_bond_distance
_geom_bond_site_symmetry_1
_geom_bond_site_symmetry_2
_geom_bond_publ_flag
? ? ? ? ? ?

loop_
_geom_contact_atom_site_label_1
_geom_contact_atom_site_label_2
_geom_contact_distance
_geom_contact_site_symmetry_1
_geom_contact_site_symmetry_2
_geom_contact_publ_flag
F(1) C(4) 3.331(9) . 2_445 no
F(1) C(42) 3.417(9) . 3_566 no
F(1) C(3) 3.48(1) . 2_445 no
F(2) C(10) 3.49(1) . 1_445 no
F(2) C(22) 3.52(1) . 4_454 no
F(3) C(12) 3.076(9) . 2_545 no
F(3) C(20) 3.392(9) . 3_566 no
F(3) C(21) 3.46(1) . 3_566 no
F(3) C(11) 3.52(1) . 2_545 no
O(1) C(17) 3.464(9) . 1_655 no
O(1) C(16) 3.48(1) . 1_655 no
O(2) O(4) 3.377(7) . 1_565 no
O(2) C(16) 3.51(1) . 1_655 no
O(3) N(1) 3.014(7) . 2_545 no
O(3) C(32) 3.384(9) . 2_545 no
O(3) C(6) 3.399(9) . 2_545 no
O(3) C(8) 3.52(1) . 1_545 no
O(4) C(41) 3.315(8) . 1_545 no
O(4) C(10) 3.57(1) . 1_445 no
O(5) N(2) 2.848(7) . 3_566 no
O(5) C(42) 3.456(9) . 1_545 no
C(4) C(32) 3.53(1) . 2 no
C(11) C(15) 3.40(1) . 1_655 no
C(11) C(14) 3.52(1) . 1_655 no
C(12) C(15) 3.57(1) . 1_655 no
C(22) C(50) 3.40(1) . 3_566 no
C(23) C(50) 3.55(1) . 3_566 no

loop_
_geom_torsion_atom_site_label_1
_geom_torsion_atom_site_label_2
_geom_torsion_atom_site_label_3
_geom_torsion_atom_site_label_4
_geom_torsion_site_symmetry_1
_geom_torsion_site_symmetry_2
_geom_torsion_site_symmetry_3
_geom_torsion_site_symmetry_4
_geom_torsion
_geom_torsion_publ_flag
? ? ? ? ? ? ? ? ? ?
